data_7043186
loop_
_publ_author_name
'Hou, Yujiao'
'An, Haiyan'
'Ding, Baojun'
'Li, Yanqin'

_publ_section_title
;
 Evans-Showell-type polyoxometalate constructing novel 3D inorganic
 architectures with alkaline earth metal linkers: syntheses, structures
 and catalytic properties
;
_journal_name_full 'Dalton Trans.'
_journal_paper_doi 10.1039/C7DT01302G
_journal_year 2017
_chemical_formula_sum 'C4 H38 Co2 Mo10 N4 O45 Sr'
_chemical_formula_weight 2027.26
_chemical_name_systematic
; 
 ? 
;
_space_group_IT_number 9
_symmetry_cell_setting monoclinic
_symmetry_space_group_name_Hall 'C -2yc'
_symmetry_space_group_name_H-M 'C 1 c 1'
_atom_sites_solution_hydrogens geom
_atom_sites_solution_primary direct
_atom_sites_solution_secondary difmap
_audit_creation_method SHELXL-97
_audit_update_record
;
2017-04-04 deposited with the CCDC.
2017-06-01 downloaded from the CCDC.
;
_cell_angle_alpha 90.00
_cell_angle_beta 125.6870(10)
_cell_angle_gamma 90.00
_cell_formula_units_Z 4
_cell_length_a 24.7347(11)
_cell_length_b 10.2557(4)
_cell_length_c 20.8397(14)
_cell_measurement_reflns_used 10878
_cell_measurement_temperature 296(2)
_cell_measurement_theta_max 25.00
_cell_measurement_theta_min 2.03
_cell_volume 4293.7(4)
_computing_structure_refinement 'SHELXL-97 (Sheldrick, 1997)'
_computing_structure_solution 'SHELXS-97 (Sheldrick, 1990)'
_diffrn_ambient_temperature 296(2)
_diffrn_detector_area_resol_mean 0.01
_diffrn_measured_fraction_theta_full 0.999
_diffrn_measured_fraction_theta_max 0.999
_diffrn_measurement_device_type 'Bruker Smart Apex CCD'
_diffrn_measurement_method \w-2\q
_diffrn_radiation_monochromator graphite
_diffrn_radiation_source 'fine-focus sealed tube'
_diffrn_radiation_type MoK\a
_diffrn_radiation_wavelength 0.71073
_diffrn_reflns_av_R_equivalents 0.0189
_diffrn_reflns_av_sigmaI/netI 0.0353
_diffrn_reflns_limit_h_max 28
_diffrn_reflns_limit_h_min -29
_diffrn_reflns_limit_k_max 12
_diffrn_reflns_limit_k_min -12
_diffrn_reflns_limit_l_max 23
_diffrn_reflns_limit_l_min -24
_diffrn_reflns_number 10878
_diffrn_reflns_theta_full 25.00
_diffrn_reflns_theta_max 25.00
_diffrn_reflns_theta_min 2.03
_diffrn_standards_decay_% none
_diffrn_standards_interval_count 0
_diffrn_standards_interval_time 0
_diffrn_standards_number 0
_exptl_absorpt_coefficient_mu 4.922
_exptl_absorpt_correction_T_max 0.307
_exptl_absorpt_correction_T_min 0.262
_exptl_absorpt_correction_type empirical
_exptl_absorpt_process_details 'ABSCOR by T.Higashi 8 March, 1995'
_exptl_crystal_colour 'dark green'
_exptl_crystal_density_diffrn 3.136
_exptl_crystal_density_method 'not measured'
_exptl_crystal_description block
_exptl_crystal_F_000 3848
_exptl_crystal_size_max 0.28
_exptl_crystal_size_mid 0.25
_exptl_crystal_size_min 0.24
_refine_diff_density_max 0.985
_refine_diff_density_min -0.965
_refine_diff_density_rms 0.105
_refine_ls_abs_structure_details 'Flack H D (1983), Acta Cryst. A39, 876-881'
_refine_ls_abs_structure_Flack 0.015(6)
_refine_ls_extinction_method none
_refine_ls_goodness_of_fit_ref 1.058
_refine_ls_hydrogen_treatment mixed
_refine_ls_matrix_type full
_refine_ls_number_parameters 595
_refine_ls_number_reflns 5454
_refine_ls_number_restraints 9
_refine_ls_restrained_S_all 1.175
_refine_ls_R_factor_all 0.0185
_refine_ls_R_factor_gt 0.0180
_refine_ls_shift/su_max 0.005
_refine_ls_shift/su_mean 0.000
_refine_ls_structure_factor_coef Fsqd
_refine_ls_weighting_details 'calc w=1/[\s^2^(Fo^2^)+(0.0196P)^2^+1.1916P] where P=(Fo^2^+2Fc^2^)/3'
_refine_ls_weighting_scheme calc
_refine_ls_wR_factor_gt 0.0462
_refine_ls_wR_factor_ref 0.0464
_reflns_number_gt 5371
_reflns_number_total 5454
_reflns_threshold_expression >2sigma(I)
_cod_data_source_file c7dt01302g2.cif
_cod_data_source_block 1
_cod_depositor_comments
;
The following automatic conversions were performed:

'_symmetry_cell_setting' value 'Monoclinic' changed to 'monoclinic'
according to
/home/data/users/saulius/crontab/automatic-downloads/rss-feeds/RSC/lib/dictionaries/cif_core.dic
dictionary named 'cif_core.dic' version 2.4.2 from 2011-04-26.

Automatic conversion script
Id: cif_fix_values 4973 2017-02-22 13:04:09Z antanas 
;
_cod_original_sg_symbol_H-M Cc
_cod_database_code 7043186

loop_
_symmetry_equiv_pos_as_xyz
'x, y, z'
'x, -y, z+1/2'
'x+1/2, y+1/2, z'
'x+1/2, -y+1/2, z+1/2'

loop_
_atom_site_label
_atom_site_type_symbol
_atom_site_fract_x
_atom_site_fract_y
_atom_site_fract_z
_atom_site_U_iso_or_equiv
_atom_site_adp_type
_atom_site_occupancy
_atom_site_symmetry_multiplicity
_atom_site_calc_flag
_atom_site_refinement_flags
Mo1 Mo 0.63981(3) 0.45909(5) 0.22025(3) 0.01385(12) Uani 1 1 d .
Mo2 Mo 0.93678(3) 0.03076(5) 0.26060(3) 0.01318(12) Uani 1 1 d .
Mo3 Mo 0.78877(3) 0.19885(5) 0.37610(3) 0.01187(11) Uani 1 1 d .
Mo4 Mo 0.79319(3) -0.02574(5) 0.08812(3) 0.01304(12) Uani 1 1 d .
Mo5 Mo 0.71761(3) -0.14248(5) 0.21104(3) 0.01118(11) Uani 1 1 d .
Mo6 Mo 0.57057(3) -0.07629(5) 0.17250(3) 0.01339(12) Uani 1 1 d .
Mo7 Mo 0.93240(3) 0.15844(5) 0.40454(3) 0.01327(12) Uani 1 1 d .
Mo8 Mo 0.65383(3) 0.06621(5) 0.05791(3) 0.01151(11) Uani 1 1 d .
Mo9 Mo 0.52972(3) 0.22800(5) 0.17854(3) 0.01329(12) Uani 1 1 d .
Mo10 Mo 0.77504(3) 0.38739(5) 0.23387(3) 0.01245(12) Uani 1 1 d .
Co2 Co 0.79417(4) 0.09966(8) 0.23178(5) 0.00946(16) Uani 1 1 d .
Co1 Co 0.67320(4) 0.15690(8) 0.20630(5) 0.00933(16) Uani 1 1 d .
Sr1 Sr 0.51855(3) -0.17100(6) -0.13090(4) 0.01742(13) Uani 1 1 d .
O38 O 0.8019(2) 0.4014(4) 0.1745(3) 0.0220(11) Uani 1 1 d .
O37 O 0.5768(2) 0.5571(5) 0.1518(3) 0.0245(11) Uani 1 1 d .
O36 O 0.5145(2) 0.0701(4) 0.1196(3) 0.0159(9) Uani 1 1 d .
O35 O 0.5944(2) 0.3562(4) 0.2530(3) 0.0167(10) Uani 1 1 d .
O34 O 0.9539(2) 0.3110(5) 0.4448(3) 0.0252(11) Uani 1 1 d .
O33 O 0.6832(2) -0.2601(4) 0.1400(3) 0.0219(11) Uani 1 1 d .
O32 O 0.6155(2) -0.0677(4) -0.0007(3) 0.0209(10) Uani 1 1 d .
O31 O 0.8191(2) 0.5037(4) 0.3054(3) 0.0219(11) Uani 1 1 d .
O30 O 0.8693(2) 0.1032(4) 0.4262(3) 0.0141(9) Uani 1 1 d .
O29 O 0.8259(2) 0.0362(5) 0.0420(3) 0.0235(11) Uani 1 1 d .
O28 O 0.4679(2) 0.3234(5) 0.1072(3) 0.0247(11) Uani 1 1 d .
O27 O 0.6875(3) 0.5530(4) 0.3027(3) 0.0249(11) Uani 1 1 d .
O26 O 0.5426(3) -0.1320(5) 0.2257(3) 0.0251(11) Uani 1 1 d .
O25 O 0.6903(2) 0.4646(4) 0.1739(3) 0.0171(10) Uani 1 1 d .
O24 O 0.5044(2) 0.1761(5) 0.2354(3) 0.0225(11) Uani 1 1 d .
O23 O 0.7553(2) -0.1687(5) 0.0417(3) 0.0213(10) Uani 1 1 d .
O22 O 0.7485(2) 0.0531(4) 0.2740(3) 0.0125(9) Uani 1 1 d .
O21 O 0.7494(2) -0.0384(4) 0.1578(3) 0.0117(9) Uani 1 1 d .
O20 O 0.6364(2) 0.0122(4) 0.1358(3) 0.0130(9) Uani 1 1 d .
O19 O 0.8750(2) 0.0048(4) 0.3088(3) 0.0120(9) Uani 1 1 d .
O18 O 0.8311(2) 0.2398(4) 0.3047(3) 0.0121(9) Uani 1 1 d .
O17 O 0.8385(2) 0.1359(4) 0.1817(3) 0.0119(9) Uani 1 1 d .
O16 O 0.7187(2) 0.2963(4) 0.2793(2) 0.0123(9) Uani 1 1 d .
O15 O 0.7188(2) 0.2023(4) 0.1628(3) 0.0122(9) Uani 1 1 d .
O14 O 0.6240(2) 0.0979(4) 0.2473(3) 0.0127(9) Uani 1 1 d .
O13 O 0.7402(2) 0.1165(4) 0.3965(3) 0.0179(10) Uani 1 1 d .
O12 O 0.5982(2) 0.2754(4) 0.1431(3) 0.0134(9) Uani 1 1 d .
O11 O 0.8722(2) -0.0921(4) 0.1832(3) 0.0171(10) Uani 1 1 d .
O10 O 0.7176(2) 0.0950(4) 0.0370(3) 0.0175(10) Uani 1 1 d .
O9 O 0.5998(2) 0.1941(4) 0.0084(3) 0.0203(10) Uani 1 1 d .
O8 O 0.8160(2) 0.3342(4) 0.4344(3) 0.0247(11) Uani 1 1 d .
O5W O 0.6321(2) -0.2500(5) -0.1032(3) 0.0261(11) Uani 1 1 d .
O7 O 0.9930(2) -0.0850(5) 0.3254(3) 0.0232(11) Uani 1 1 d .
O6 O 0.6583(2) -0.1496(4) 0.2395(3) 0.0158(10) Uani 1 1 d D
O5 O 0.5363(2) -0.1782(4) 0.0928(3) 0.0223(11) Uani 1 1 d .
O4 O 0.7911(2) -0.2062(4) 0.2901(3) 0.0204(10) Uani 1 1 d .
O3 O 0.9562(2) 0.1756(4) 0.3309(3) 0.0182(10) Uani 1 1 d .
O2 O 0.9698(2) 0.0967(5) 0.2153(3) 0.0244(11) Uani 1 1 d .
O4W O 0.4653(3) -0.0792(5) -0.0627(3) 0.0301(12) Uani 1 1 d .
O3W O 0.5588(3) -0.3269(5) -0.0133(3) 0.0312(12) Uani 1 1 d .
O1 O 0.9948(2) 0.0566(5) 0.4735(3) 0.0239(11) Uani 1 1 d .
O2W O 0.5052(3) 0.0715(5) -0.1731(4) 0.0385(14) Uani 1 1 d .
N2 N 0.9401(3) 0.1007(5) 0.0523(3) 0.0124(11) Uani 1 1 d .
H2C H 0.9491 0.0287 0.0363 0.019 Uiso 1 1 calc R
H2D H 0.9205 0.0791 0.0756 0.019 Uiso 1 1 calc R
H2E H 0.9777 0.1433 0.0865 0.019 Uiso 1 1 calc R
O1W O 0.3926(3) -0.1769(5) -0.2371(4) 0.0398(15) Uani 1 1 d .
C4 C 0.8942(4) 0.1868(7) -0.0179(4) 0.0230(15) Uani 1 1 d .
H4A H 0.9154 0.2090 -0.0435 0.028 Uiso 1 1 calc R
H4B H 0.8537 0.1392 -0.0556 0.028 Uiso 1 1 calc R
N1 N 0.8254(4) 0.3823(6) -0.0663(4) 0.0373(17) Uani 1 1 d .
H1C H 0.8154 0.4553 -0.0522 0.056 Uiso 1 1 calc R
H1D H 0.7891 0.3333 -0.0953 0.056 Uiso 1 1 calc R
H1E H 0.8408 0.4021 -0.0945 0.056 Uiso 1 1 calc R
C3 C 0.8768(4) 0.3096(7) 0.0051(4) 0.0237(15) Uani 1 1 d .
H3A H 0.8603 0.2885 0.0362 0.028 Uiso 1 1 calc R
H3B H 0.9162 0.3633 0.0372 0.028 Uiso 1 1 calc R
C2 C 0.6345(5) -0.5690(8) -0.0848(5) 0.040(2) Uani 1 1 d .
H2A H 0.5965 -0.5108 -0.1117 0.048 Uiso 1 1 calc R
H2B H 0.6659 -0.5380 -0.0950 0.048 Uiso 1 1 calc R
C1 C 0.6663(7) -0.5620(9) 0.0011(6) 0.068(4) Uani 1 1 d .
H1A H 0.6337 -0.5856 0.0109 0.082 Uiso 1 1 calc R
H1B H 0.7020 -0.6257 0.0276 0.082 Uiso 1 1 calc R
N4 N 0.6126(4) -0.6985(7) -0.1180(5) 0.0424(18) Uani 1 1 d .
H4C H 0.5942 -0.6959 -0.1695 0.064 Uiso 1 1 calc R
H4D H 0.5827 -0.7268 -0.1104 0.064 Uiso 1 1 calc R
H4E H 0.6473 -0.7524 -0.0944 0.064 Uiso 1 1 calc R
N3 N 0.6935(4) -0.4336(6) 0.0357(4) 0.0415(18) Uani 1 1 d .
H3C H 0.7118 -0.4360 0.0872 0.062 Uiso 1 1 calc R
H3D H 0.6610 -0.3747 0.0125 0.062 Uiso 1 1 calc R
H3E H 0.7244 -0.4121 0.0283 0.062 Uiso 1 1 calc R
OW2 O 0.7245(3) -0.1923(5) 0.4045(3) 0.0330(13) Uani 1 1 d D
OW1 O 0.8263(6) 0.4451(9) 0.5706(7) 0.096(3) Uani 1 1 d U

loop_
_atom_site_aniso_label
_atom_site_aniso_U_11
_atom_site_aniso_U_22
_atom_site_aniso_U_33
_atom_site_aniso_U_23
_atom_site_aniso_U_13
_atom_site_aniso_U_12
Mo1 0.0129(3) 0.0110(2) 0.0143(3) 0.0002(2) 0.0060(2) 0.0011(2)
Mo2 0.0113(3) 0.0161(3) 0.0114(3) 0.0010(2) 0.0062(2) 0.0005(2)
Mo3 0.0127(3) 0.0132(2) 0.0075(3) 0.0000(2) 0.0046(2) 0.0013(2)
Mo4 0.0130(3) 0.0173(2) 0.0092(3) -0.0015(2) 0.0067(2) -0.0020(2)
Mo5 0.0131(3) 0.0094(2) 0.0105(3) 0.0003(2) 0.0066(2) -0.0009(2)
Mo6 0.0125(3) 0.0136(2) 0.0137(3) -0.0008(2) 0.0074(2) -0.0026(2)
Mo7 0.0105(3) 0.0148(3) 0.0096(3) -0.0010(2) 0.0031(2) -0.0004(2)
Mo8 0.0104(3) 0.0145(2) 0.0070(3) -0.0002(2) 0.0036(2) -0.0019(2)
Mo9 0.0116(3) 0.0151(2) 0.0129(3) 0.0013(2) 0.0070(2) 0.0013(2)
Mo10 0.0123(3) 0.0102(2) 0.0121(3) 0.0014(2) 0.0055(2) -0.0010(2)
Co2 0.0088(4) 0.0108(4) 0.0069(4) -0.0001(3) 0.0036(3) -0.0002(3)
Co1 0.0086(4) 0.0102(4) 0.0078(4) -0.0002(3) 0.0041(3) -0.0006(3)
Sr1 0.0169(3) 0.0198(3) 0.0149(3) -0.0033(3) 0.0088(3) -0.0026(3)
O38 0.025(3) 0.023(2) 0.019(3) 0.004(2) 0.013(2) -0.002(2)
O37 0.020(3) 0.022(2) 0.026(3) 0.008(2) 0.010(2) 0.006(2)
O36 0.013(2) 0.017(2) 0.013(2) -0.0020(19) 0.004(2) 0.0013(18)
O35 0.022(3) 0.016(2) 0.013(2) -0.0020(19) 0.011(2) -0.0002(19)
O34 0.019(3) 0.025(2) 0.022(3) -0.008(2) 0.007(2) -0.006(2)
O33 0.030(3) 0.013(2) 0.021(3) -0.005(2) 0.014(2) -0.005(2)
O32 0.024(3) 0.021(2) 0.013(2) -0.002(2) 0.009(2) -0.003(2)
O31 0.019(3) 0.015(2) 0.025(3) -0.003(2) 0.008(2) -0.0049(19)
O30 0.016(2) 0.015(2) 0.009(2) 0.0052(18) 0.006(2) 0.0058(18)
O29 0.025(3) 0.029(3) 0.021(3) -0.002(2) 0.015(2) -0.008(2)
O28 0.021(3) 0.024(3) 0.023(3) 0.003(2) 0.010(2) 0.005(2)
O27 0.031(3) 0.021(2) 0.023(3) -0.009(2) 0.016(3) -0.005(2)
O26 0.028(3) 0.032(3) 0.025(3) 0.003(2) 0.021(3) -0.003(2)
O25 0.013(2) 0.018(2) 0.018(2) 0.004(2) 0.008(2) 0.0025(18)
O24 0.023(3) 0.027(2) 0.023(3) 0.001(2) 0.017(2) 0.001(2)
O23 0.026(3) 0.021(2) 0.017(2) -0.004(2) 0.012(2) -0.004(2)
O22 0.014(2) 0.012(2) 0.012(2) 0.0019(18) 0.007(2) 0.0018(17)
O21 0.015(2) 0.0104(19) 0.010(2) -0.0035(17) 0.007(2) -0.0017(17)
O20 0.015(2) 0.012(2) 0.010(2) -0.0016(18) 0.007(2) -0.0031(18)
O19 0.012(2) 0.011(2) 0.009(2) -0.0004(17) 0.0042(19) -0.0024(17)
O18 0.012(2) 0.012(2) 0.009(2) 0.0004(18) 0.0036(19) 0.0020(17)
O17 0.008(2) 0.015(2) 0.008(2) 0.0023(17) 0.0019(19) 0.0002(17)
O16 0.012(2) 0.011(2) 0.010(2) -0.0015(18) 0.004(2) -0.0008(17)
O15 0.013(2) 0.010(2) 0.011(2) 0.0027(18) 0.005(2) 0.0005(17)
O14 0.013(2) 0.015(2) 0.013(2) -0.0002(18) 0.009(2) -0.0008(18)
O13 0.018(2) 0.027(2) 0.011(2) 0.005(2) 0.010(2) 0.001(2)
O12 0.013(2) 0.014(2) 0.013(2) -0.0006(18) 0.007(2) 0.0002(17)
O11 0.020(3) 0.017(2) 0.014(2) -0.0037(19) 0.009(2) 0.0007(19)
O10 0.014(2) 0.024(2) 0.015(2) 0.005(2) 0.009(2) 0.0004(19)
O9 0.019(3) 0.021(2) 0.018(3) 0.007(2) 0.009(2) 0.004(2)
O8 0.025(3) 0.021(2) 0.018(3) -0.006(2) 0.008(2) 0.000(2)
O5W 0.022(3) 0.036(3) 0.021(3) -0.004(2) 0.013(2) -0.004(2)
O7 0.024(3) 0.022(2) 0.022(3) 0.000(2) 0.013(2) 0.003(2)
O6 0.015(2) 0.014(2) 0.019(3) 0.0036(19) 0.011(2) 0.0012(18)
O5 0.023(3) 0.021(2) 0.021(3) -0.001(2) 0.011(2) -0.002(2)
O4 0.019(3) 0.021(2) 0.019(3) 0.002(2) 0.010(2) 0.0000(19)
O3 0.020(3) 0.017(2) 0.021(3) 0.000(2) 0.014(2) -0.0035(19)
O2 0.024(3) 0.027(3) 0.028(3) 0.002(2) 0.019(2) -0.005(2)
O4W 0.038(3) 0.030(3) 0.028(3) 0.005(2) 0.023(3) 0.009(2)
O3W 0.043(3) 0.029(3) 0.020(3) -0.002(2) 0.017(3) -0.011(2)
O1 0.020(3) 0.029(3) 0.020(3) 0.005(2) 0.011(2) 0.007(2)
O2W 0.052(4) 0.028(3) 0.050(4) 0.003(3) 0.038(3) 0.001(3)
N2 0.007(3) 0.015(2) 0.016(3) 0.000(2) 0.007(2) 0.002(2)
O1W 0.018(3) 0.042(3) 0.050(4) -0.017(3) 0.015(3) -0.001(2)
C4 0.022(4) 0.026(4) 0.017(4) -0.002(3) 0.009(3) 0.001(3)
N1 0.040(4) 0.024(3) 0.036(4) 0.008(3) 0.016(4) 0.008(3)
C3 0.021(4) 0.023(3) 0.020(4) 0.001(3) 0.008(3) 0.002(3)
C2 0.046(6) 0.036(4) 0.028(5) 0.001(4) 0.016(4) 0.000(4)
C1 0.122(11) 0.031(5) 0.030(5) 0.000(4) 0.032(6) -0.018(6)
N4 0.038(4) 0.045(4) 0.041(5) -0.017(4) 0.022(4) -0.012(3)
N3 0.055(5) 0.033(4) 0.020(4) 0.001(3) 0.013(4) 0.003(3)
OW2 0.036(3) 0.036(3) 0.028(3) -0.005(3) 0.019(3) 0.000(3)
OW1 0.134(7) 0.084(6) 0.124(7) -0.018(5) 0.105(6) -0.025(5)

loop_
_atom_type_symbol
_atom_type_description
_atom_type_scat_dispersion_real
_atom_type_scat_dispersion_imag
_atom_type_scat_source
C C 0.0033 0.0016 'International Tables Vol C Tables 4.2.6.8 and 6.1.1.4'
H H 0.0000 0.0000 'International Tables Vol C Tables 4.2.6.8 and 6.1.1.4'
N N 0.0061 0.0033 'International Tables Vol C Tables 4.2.6.8 and 6.1.1.4'
O O 0.0106 0.0060 'International Tables Vol C Tables 4.2.6.8 and 6.1.1.4'
Co Co 0.3494 0.9721 'International Tables Vol C Tables 4.2.6.8 and 6.1.1.4'
Sr Sr -1.5307 3.2498 'International Tables Vol C Tables 4.2.6.8 and 6.1.1.4'
Mo Mo -1.6832 0.6857 'International Tables Vol C Tables 4.2.6.8 and 6.1.1.4'

loop_
_geom_angle_atom_site_label_1
_geom_angle_atom_site_label_2
_geom_angle_atom_site_label_3
_geom_angle
_geom_angle_site_symmetry_1
_geom_angle_site_symmetry_3
O37 Mo1 O27 105.6(2) . .
O37 Mo1 O35 100.5(2) . .
O27 Mo1 O35 99.0(2) . .
O37 Mo1 O25 96.0(2) . .
O27 Mo1 O25 102.3(2) . .
O35 Mo1 O25 148.36(18) . .
O37 Mo1 O12 94.6(2) . .
O27 Mo1 O12 159.1(2) . .
O35 Mo1 O12 71.52(17) . .
O25 Mo1 O12 80.45(17) . .
O37 Mo1 O16 162.6(2) . .
O27 Mo1 O16 89.9(2) . .
O35 Mo1 O16 84.32(17) . .
O25 Mo1 O16 72.65(16) . .
O12 Mo1 O16 70.92(15) . .
O2 Mo2 O7 106.1(2) . .
O2 Mo2 O11 103.0(2) . .
O7 Mo2 O11 95.8(2) . .
O2 Mo2 O3 97.3(2) . .
O7 Mo2 O3 101.8(2) . .
O11 Mo2 O3 148.17(19) . .
O2 Mo2 O17 93.9(2) . .
O7 Mo2 O17 158.66(19) . .
O11 Mo2 O17 71.93(17) . .
O3 Mo2 O17 82.60(18) . .
O2 Mo2 O19 161.6(2) . .
O7 Mo2 O19 90.97(19) . .
O11 Mo2 O19 81.47(17) . .
O3 Mo2 O19 72.01(17) . .
O17 Mo2 O19 70.34(15) . .
O8 Mo3 O13 105.5(2) . .
O8 Mo3 O30 100.2(2) . .
O13 Mo3 O30 105.8(2) . .
O8 Mo3 O16 93.5(2) . .
O13 Mo3 O16 100.2(2) . .
O30 Mo3 O16 145.94(18) . .
O8 Mo3 O22 165.4(2) . .
O13 Mo3 O22 85.55(19) . .
O30 Mo3 O22 85.50(17) . .
O16 Mo3 O22 74.82(16) . .
O8 Mo3 O18 100.0(2) . .
O13 Mo3 O18 154.11(19) . .
O30 Mo3 O18 73.90(16) . .
O16 Mo3 O18 73.11(16) . .
O22 Mo3 O18 68.57(15) . .
O8 Mo3 Co1 131.57(17) . .
O13 Mo3 Co1 84.21(16) . .
O30 Mo3 Co1 123.03(13) . .
O16 Mo3 Co1 38.35(12) . .
O22 Mo3 Co1 38.55(11) . .
O18 Mo3 Co1 75.20(11) . .
O29 Mo4 O23 106.6(2) . .
O29 Mo4 O11 100.5(2) . .
O23 Mo4 O11 99.9(2) . .
O29 Mo4 O10 94.3(2) . .
O23 Mo4 O10 101.6(2) . .
O11 Mo4 O10 149.16(19) . .
O29 Mo4 O21 161.28(19) . .
O23 Mo4 O21 90.25(19) . .
O11 Mo4 O21 84.15(18) . .
O10 Mo4 O21 73.94(17) . .
O29 Mo4 O17 93.08(19) . .
O23 Mo4 O17 159.80(19) . .
O11 Mo4 O17 71.36(17) . .
O10 Mo4 O17 81.01(17) . .
O21 Mo4 O17 71.06(14) . .
O33 Mo5 O4 106.0(2) . .
O33 Mo5 O6 99.3(2) . .
O4 Mo5 O6 105.5(2) . .
O33 Mo5 O21 93.1(2) . .
O4 Mo5 O21 101.3(2) . .
O6 Mo5 O21 145.86(17) . .
O33 Mo5 O22 163.04(19) . .
O4 Mo5 O22 88.32(19) . .
O6 Mo5 O22 85.07(17) . .
O21 Mo5 O22 74.94(16) . .
O33 Mo5 O20 95.8(2) . .
O4 Mo5 O20 157.96(19) . .
O6 Mo5 O20 73.20(16) . .
O21 Mo5 O20 73.99(16) . .
O22 Mo5 O20 69.65(16) . .
O33 Mo5 Co2 131.67(16) . .
O4 Mo5 Co2 87.16(15) . .
O6 Mo5 Co2 122.07(13) . .
O21 Mo5 Co2 38.63(12) . .
O22 Mo5 Co2 38.12(11) . .
O20 Mo5 Co2 75.81(10) . .
O26 Mo6 O5 105.5(2) . .
O26 Mo6 O36 101.9(2) . .
O5 Mo6 O36 98.0(2) . .
O26 Mo6 O6 96.4(2) . .
O5 Mo6 O6 100.1(2) . .
O36 Mo6 O6 149.77(18) . .
O26 Mo6 O14 96.5(2) . .
O5 Mo6 O14 157.63(19) . .
O36 Mo6 O14 72.95(18) . .
O6 Mo6 O14 81.25(17) . .
O26 Mo6 O20 163.6(2) . .
O5 Mo6 O20 87.95(19) . .
O36 Mo6 O20 85.16(17) . .
O6 Mo6 O20 71.57(16) . .
O14 Mo6 O20 71.19(15) . .
O34 Mo7 O1 106.0(2) . .
O34 Mo7 O30 102.4(2) . .
O1 Mo7 O30 94.6(2) . .
O34 Mo7 O3 98.9(2) . .
O1 Mo7 O3 100.2(2) . .
O30 Mo7 O3 149.56(19) . .
O34 Mo7 O19 157.2(2) . .
O1 Mo7 O19 96.3(2) . .
O30 Mo7 O19 80.01(17) . .
O3 Mo7 O19 72.08(17) . .
O34 Mo7 O18 88.5(2) . .
O1 Mo7 O18 163.1(2) . .
O30 Mo7 O18 73.48(16) . .
O3 Mo7 O18 85.65(18) . .
O19 Mo7 O18 70.28(15) . .
O32 Mo8 O9 105.7(2) . .
O32 Mo8 O10 98.7(2) . .
O9 Mo8 O10 101.7(2) . .
O32 Mo8 O20 93.7(2) . .
O9 Mo8 O20 103.9(2) . .
O10 Mo8 O20 147.25(19) . .
O32 Mo8 O15 164.17(19) . .
O9 Mo8 O15 88.56(19) . .
O10 Mo8 O15 84.78(18) . .
O20 Mo8 O15 75.85(16) . .
O32 Mo8 O21 96.92(19) . .
O9 Mo8 O21 157.39(19) . .
O10 Mo8 O21 74.16(18) . .
O20 Mo8 O21 74.33(17) . .
O15 Mo8 O21 69.03(14) . .
O32 Mo8 Co1 132.52(16) . .
O9 Mo8 Co1 89.04(16) . .
O10 Mo8 Co1 122.62(15) . .
O20 Mo8 Co1 38.85(12) . .
O15 Mo8 Co1 38.80(10) . .
O21 Mo8 Co1 75.52(10) . .
O28 Mo9 O24 106.3(2) . .
O28 Mo9 O36 100.6(2) . .
O24 Mo9 O36 99.5(2) . .
O28 Mo9 O35 102.2(2) . .
O24 Mo9 O35 96.9(2) . .
O36 Mo9 O35 146.74(19) . .
O28 Mo9 O12 93.1(2) . .
O24 Mo9 O12 159.5(2) . .
O36 Mo9 O12 82.97(17) . .
O35 Mo9 O12 72.02(17) . .
O28 Mo9 O14 161.0(2) . .
O24 Mo9 O14 92.00(19) . .
O36 Mo9 O14 70.34(17) . .
O35 Mo9 O14 80.39(17) . .
O12 Mo9 O14 69.55(15) . .
O31 Mo10 O38 104.5(2) . .
O31 Mo10 O25 100.5(2) . .
O38 Mo10 O25 103.6(2) . .
O31 Mo10 O18 94.0(2) . .
O38 Mo10 O18 101.6(2) . .
O25 Mo10 O18 146.53(18) . .
O31 Mo10 O16 99.02(19) . .
O38 Mo10 O16 156.27(19) . .
O25 Mo10 O16 74.68(17) . .
O18 Mo10 O16 73.35(16) . .
O31 Mo10 O15 165.96(19) . .
O38 Mo10 O15 87.01(19) . .
O25 Mo10 O15 84.19(17) . .
O18 Mo10 O15 75.54(16) . .
O16 Mo10 O15 69.27(15) . .
O31 Mo10 Co2 132.32(16) . .
O38 Mo10 Co2 86.61(15) . .
O25 Mo10 Co2 122.05(14) . .
O18 Mo10 Co2 38.52(12) . .
O16 Mo10 Co2 75.12(10) . .
O15 Mo10 Co2 38.84(10) . .
O22 Co2 O15 84.29(18) . .
O22 Co2 O18 87.54(19) . .
O15 Co2 O18 89.29(18) . .
O22 Co2 O21 88.01(19) . .
O15 Co2 O21 87.00(18) . .
O18 Co2 O21 174.47(19) . .
O22 Co2 O17 175.21(19) . .
O15 Co2 O17 95.77(18) . .
O18 Co2 O17 97.25(18) . .
O21 Co2 O17 87.21(18) . .
O22 Co2 O19 95.54(19) . .
O15 Co2 O19 175.57(19) . .
O18 Co2 O19 86.28(18) . .
O21 Co2 O19 97.42(18) . .
O17 Co2 O19 84.76(18) . .
O22 Co2 Co1 42.19(14) . .
O15 Co2 Co1 42.10(13) . .
O18 Co2 Co1 87.40(13) . .
O21 Co2 Co1 87.10(13) . .
O17 Co2 Co1 137.73(13) . .
O19 Co2 Co1 137.51(13) . .
O22 Co2 Mo10 95.84(13) . .
O15 Co2 Mo10 50.46(13) . .
O18 Co2 Mo10 41.12(13) . .
O21 Co2 Mo10 136.34(13) . .
O17 Co2 Mo10 87.85(12) . .
O19 Co2 Mo10 125.24(13) . .
Co1 Co2 Mo10 68.46(3) . .
O22 Co2 Mo5 49.20(13) . .
O15 Co2 Mo5 95.32(13) . .
O18 Co2 Mo5 135.46(13) . .
O21 Co2 Mo5 41.08(13) . .
O17 Co2 Mo5 126.09(13) . .
O19 Co2 Mo5 87.88(12) . .
Co1 Co2 Mo5 68.18(3) . .
Mo10 Co2 Mo5 136.63(3) . .
O15 Co1 O22 83.70(18) . .
O15 Co1 O16 87.57(19) . .
O22 Co1 O16 87.70(19) . .
O15 Co1 O20 88.37(19) . .
O22 Co1 O20 87.49(19) . .
O16 Co1 O20 174.02(19) . .
O15 Co1 O14 175.87(19) . .
O22 Co1 O14 95.45(18) . .
O16 Co1 O14 96.44(18) . .
O20 Co1 O14 87.55(18) . .
O15 Co1 O12 97.06(18) . .
O22 Co1 O12 175.2(2) . .
O16 Co1 O12 87.61(18) . .
O20 Co1 O12 97.25(18) . .
O14 Co1 O12 84.13(18) . .
O15 Co1 Co2 42.22(13) . .
O22 Co1 Co2 41.48(13) . .
O16 Co1 Co2 86.37(13) . .
O20 Co1 Co2 87.67(13) . .
O14 Co1 Co2 136.84(13) . .
O12 Co1 Co2 139.01(13) . .
O15 Co1 Mo8 49.78(13) . .
O22 Co1 Mo8 95.19(14) . .
O16 Co1 Mo8 136.33(13) . .
O20 Co1 Mo8 40.81(13) . .
O14 Co1 Mo8 126.42(13) . .
O12 Co1 Mo8 88.86(13) . .
Co2 Co1 Mo8 68.70(3) . .
O15 Co1 Mo3 96.11(14) . .
O22 Co1 Mo3 49.68(14) . .
O16 Co1 Mo3 40.60(13) . .
O20 Co1 Mo3 135.74(13) . .
O14 Co1 Mo3 86.36(14) . .
O12 Co1 Mo3 125.54(13) . .
Co2 Co1 Mo3 68.14(3) . .
Mo8 Co1 Mo3 136.84(3) . .
O1W Sr1 O32 146.56(16) . .
O1W Sr1 O3W 113.92(19) . .
O32 Sr1 O3W 69.47(15) . .
O1W Sr1 O2W 83.09(19) . .
O32 Sr1 O2W 79.58(18) . .
O3W Sr1 O2W 144.63(18) . .
O1W Sr1 O24 74.84(17) . 2_554
O32 Sr1 O24 126.73(15) . 2_554
O3W Sr1 O24 137.64(16) . 2_554
O2W Sr1 O24 75.23(17) . 2_554
O1W Sr1 O7 75.61(16) . 4_444
O32 Sr1 O7 130.41(15) . 4_444
O3W Sr1 O7 67.65(16) . 4_444
O2W Sr1 O7 147.50(18) . 4_444
O24 Sr1 O7 75.67(15) 2_554 4_444
O1W Sr1 O4W 74.53(18) . .
O32 Sr1 O4W 74.52(16) . .
O3W Sr1 O4W 75.28(17) . .
O2W Sr1 O4W 80.41(17) . .
O24 Sr1 O4W 142.70(16) 2_554 .
O7 Sr1 O4W 116.08(15) 4_444 .
O1W Sr1 O5W 141.57(17) . .
O32 Sr1 O5W 71.29(16) . .
O3W Sr1 O5W 80.24(17) . .
O2W Sr1 O5W 106.09(17) . .
O24 Sr1 O5W 71.88(15) 2_554 .
O7 Sr1 O5W 77.99(15) 4_444 .
O4W Sr1 O5W 143.16(17) . .
Mo6 O36 Mo9 119.2(2) . .
Mo1 O35 Mo9 117.6(2) . .
Mo8 O32 Sr1 150.4(3) . .
Mo3 O30 Mo7 116.7(2) . .
Mo10 O25 Mo1 116.1(2) . .
Mo9 O24 Sr1 150.7(3) . 2
Co2 O22 Co1 96.3(2) . .
Co2 O22 Mo5 92.68(18) . .
Co1 O22 Mo5 102.4(2) . .
Co2 O22 Mo3 102.57(19) . .
Co1 O22 Mo3 91.77(17) . .
Mo5 O22 Mo3 158.0(2) . .
Co2 O21 Mo5 100.29(19) . .
Co2 O21 Mo4 101.94(18) . .
Mo5 O21 Mo4 151.0(2) . .
Co2 O21 Mo8 101.01(17) . .
Mo5 O21 Mo8 102.77(18) . .
Mo4 O21 Mo8 90.96(16) . .
Co1 O20 Mo8 100.34(18) . .
Co1 O20 Mo5 100.15(19) . .
Mo8 O20 Mo5 103.26(18) . .
Co1 O20 Mo6 99.17(18) . .
Mo8 O20 Mo6 153.7(2) . .
Mo5 O20 Mo6 90.39(14) . .
Co2 O19 Mo7 101.10(18) . .
Co2 O19 Mo2 101.99(18) . .
Mo7 O19 Mo2 93.97(15) . .
Co2 O18 Mo10 100.4(2) . .
Co2 O18 Mo7 102.27(17) . .
Mo10 O18 Mo7 150.2(2) . .
Co2 O18 Mo3 101.03(18) . .
Mo10 O18 Mo3 103.53(17) . .
Mo7 O18 Mo3 90.86(15) . .
Co2 O17 Mo2 102.89(18) . .
Co2 O17 Mo4 99.77(17) . .
Mo2 O17 Mo4 93.33(15) . .
Co1 O16 Mo3 101.05(19) . .
Co1 O16 Mo10 101.23(18) . .
Mo3 O16 Mo10 104.08(18) . .
Co1 O16 Mo1 101.25(18) . .
Mo3 O16 Mo1 150.1(2) . .
Mo10 O16 Mo1 90.77(15) . .
Co1 O15 Co2 95.68(19) . .
Co1 O15 Mo8 91.43(17) . .
Co2 O15 Mo8 102.74(18) . .
Co1 O15 Mo10 101.61(19) . .
Co2 O15 Mo10 90.70(17) . .
Mo8 O15 Mo10 160.3(2) . .
Co1 O14 Mo6 102.06(18) . .
Co1 O14 Mo9 102.16(18) . .
Mo6 O14 Mo9 93.26(16) . .
Co1 O12 Mo9 104.16(19) . .
Co1 O12 Mo1 100.21(19) . .
Mo9 O12 Mo1 93.62(15) . .
Mo4 O11 Mo2 118.6(2) . .
Mo8 O10 Mo4 115.9(2) . .
Mo2 O7 Sr1 148.5(3) . 4_545
Mo5 O6 Mo6 121.0(2) . .
Mo2 O3 Mo7 118.1(2) . .
C3 C4 N2 112.2(6) . .
N1 C3 C4 109.9(6) . .
N4 C2 C1 114.1(7) . .
N3 C1 C2 114.0(7) . .

loop_
_geom_bond_atom_site_label_1
_geom_bond_atom_site_label_2
_geom_bond_distance
_geom_bond_site_symmetry_2
Mo1 O37 1.697(5) .
Mo1 O27 1.705(5) .
Mo1 O35 1.932(4) .
Mo1 O25 1.976(4) .
Mo1 O12 2.294(4) .
Mo1 O16 2.305(4) .
Mo2 O2 1.707(5) .
Mo2 O7 1.725(5) .
Mo2 O11 1.932(5) .
Mo2 O3 1.939(5) .
Mo2 O17 2.261(4) .
Mo2 O19 2.283(4) .
Mo3 O8 1.703(5) .
Mo3 O13 1.713(4) .
Mo3 O30 1.896(4) .
Mo3 O16 1.998(4) .
Mo3 O22 2.298(4) .
Mo3 O18 2.304(4) .
Mo3 Co1 3.0128(10) .
Mo4 O29 1.700(5) .
Mo4 O23 1.704(5) .
Mo4 O11 1.921(5) .
Mo4 O10 1.960(5) .
Mo4 O21 2.265(4) .
Mo4 O17 2.294(4) .
Mo5 O33 1.704(4) .
Mo5 O4 1.718(5) .
Mo5 O6 1.877(4) .
Mo5 O21 2.002(4) .
Mo5 O22 2.272(4) .
Mo5 O20 2.310(4) .
Mo5 Co2 2.9975(9) .
Mo6 O26 1.711(5) .
Mo6 O5 1.711(5) .
Mo6 O36 1.900(4) .
Mo6 O6 1.920(4) .
Mo6 O14 2.228(4) .
Mo6 O20 2.349(4) .
Mo7 O34 1.707(5) .
Mo7 O1 1.718(5) .
Mo7 O30 1.945(4) .
Mo7 O3 1.946(4) .
Mo7 O19 2.275(4) .
Mo7 O18 2.285(4) .
Mo8 O32 1.711(5) .
Mo8 O9 1.721(5) .
Mo8 O10 1.889(4) .
Mo8 O20 1.985(4) .
Mo8 O15 2.282(4) .
Mo8 O21 2.308(4) .
Mo8 Co1 2.9882(10) .
Mo9 O28 1.690(5) .
Mo9 O24 1.715(5) .
Mo9 O36 1.933(4) .
Mo9 O35 1.950(5) .
Mo9 O12 2.260(4) .
Mo9 O14 2.318(4) .
Mo10 O31 1.714(5) .
Mo10 O38 1.719(5) .
Mo10 O25 1.878(4) .
Mo10 O18 2.001(4) .
Mo10 O16 2.291(4) .
Mo10 O15 2.308(4) .
Mo10 Co2 2.9928(9) .
Co2 O22 1.853(4) .
Co2 O15 1.877(4) .
Co2 O18 1.895(4) .
Co2 O21 1.902(4) .
Co2 O17 1.939(4) .
Co2 O19 1.943(4) .
Co2 Co1 2.7797(11) .
Co1 O15 1.873(4) .
Co1 O22 1.878(4) .
Co1 O16 1.904(4) .
Co1 O20 1.905(4) .
Co1 O14 1.948(4) .
Co1 O12 1.950(4) .
Sr1 O1W 2.562(5) .
Sr1 O32 2.577(5) .
Sr1 O3W 2.590(5) .
Sr1 O2W 2.594(5) .
Sr1 O24 2.599(5) 2_554
Sr1 O7 2.611(5) 4_444
Sr1 O4W 2.611(5) .
Sr1 O5W 2.643(5) .
O24 Sr1 2.599(5) 2
O7 Sr1 2.611(5) 4_545
N2 C4 1.507(9) .
C4 C3 1.497(9) .
N1 C3 1.475(9) .
C2 N4 1.449(10) .
C2 C1 1.479(12) .
C1 N3 1.463(11) .
